data_4339623
loop_
_publ_author_name
'Wang, Peijiao'
'Miller, Jeremiah E.'
'Henling, Lawrence M.'
'Stern, Charlotte L.'
'Frank, Natia L.'
'Eckermann, Amanda L.'
'Meade, Thomas J.'

_publ_section_title
;
 Synthesis and characterization of ruthenium and rhenium nucleosides.
;
_journal_issue 23
_journal_name_full 'Inorganic chemistry'
_journal_page_first 9853
_journal_page_last 9862
_journal_paper_doi 10.1021/ic701250r
_journal_volume 46
_journal_year 2007
_chemical_formula_moiety 'C28 H24 B Cl4 F4 N6 O Ru'
_chemical_formula_sum 'C28 H24 B Cl4 F4 N6 O Ru'
_chemical_formula_weight 790.21
_chemical_name_systematic
; 
 Bis(2,2-bipyridine)ruthenium(II)[(pyridin-2-one)-amino] 
;
_space_group_IT_number 14
_symmetry_cell_setting monoclinic
_symmetry_space_group_name_Hall '-P 2ybc'
_symmetry_space_group_name_H-M 'P 1 21/c 1'
_atom_sites_solution_hydrogens geom
_atom_sites_solution_primary direct
_atom_sites_solution_secondary difmap
_audit_creation_method SHELXL-97
_cell_angle_alpha 90.00
_cell_angle_beta 103.494(16)
_cell_angle_gamma 90.00
_cell_formula_units_Z 8
_cell_length_a 13.351(3)
_cell_length_b 24.925(5)
_cell_length_c 19.879(4)
_cell_measurement_reflns_used 8004
_cell_measurement_temperature 153(2)
_cell_measurement_theta_max 28.08
_cell_measurement_theta_min 2.24
_cell_volume 6433(2)
_computing_cell_refinement 'Bruker SMART'
_computing_data_collection 'Bruker SMART'
_computing_data_reduction 'Bruker SAINT'
_computing_molecular_graphics 'Bruker SHELXTL'
_computing_publication_material 'Bruker SHELXTL'
_computing_structure_refinement 'SHELXL-97 (Sheldrick, 1997)'
_computing_structure_solution 'SHELXS-97 (Sheldrick, 1990)'
_diffrn_ambient_temperature 153(2)
_diffrn_measured_fraction_theta_full 0.917
_diffrn_measured_fraction_theta_max 0.917
_diffrn_measurement_device_type 'CCD area detector'
_diffrn_measurement_method 'omega scans'
_diffrn_radiation_monochromator graphite
_diffrn_radiation_source 'fine-focus sealed tube'
_diffrn_radiation_type MoK\a
_diffrn_radiation_wavelength 0.71073
_diffrn_reflns_av_R_equivalents 0.1004
_diffrn_reflns_av_sigmaI/netI 0.0928
_diffrn_reflns_limit_h_max 17
_diffrn_reflns_limit_h_min -17
_diffrn_reflns_limit_k_max 33
_diffrn_reflns_limit_k_min -33
_diffrn_reflns_limit_l_max 26
_diffrn_reflns_limit_l_min -25
_diffrn_reflns_number 58971
_diffrn_reflns_theta_full 28.97
_diffrn_reflns_theta_max 28.97
_diffrn_reflns_theta_min 1.33
_exptl_absorpt_coefficient_mu 0.877
_exptl_absorpt_correction_T_max 0.9385
_exptl_absorpt_correction_T_min 0.6967
_exptl_absorpt_correction_type integration
_exptl_crystal_colour red
_exptl_crystal_density_diffrn 1.632
_exptl_crystal_density_meas 0
_exptl_crystal_density_method 'not measured'
_exptl_crystal_description tabular
_exptl_crystal_F_000 3160
_exptl_crystal_size_max 0.446
_exptl_crystal_size_mid 0.276
_exptl_crystal_size_min 0.072
_refine_diff_density_max 1.504
_refine_diff_density_min -1.845
_refine_diff_density_rms 0.109
_refine_ls_extinction_method none
_refine_ls_goodness_of_fit_ref 0.981
_refine_ls_hydrogen_treatment constr
_refine_ls_matrix_type full
_refine_ls_number_parameters 613
_refine_ls_number_reflns 15642
_refine_ls_number_restraints 0
_refine_ls_restrained_S_all 0.981
_refine_ls_R_factor_all 0.1237
_refine_ls_R_factor_gt 0.0743
_refine_ls_shift/su_max 0.001
_refine_ls_shift/su_mean 0.000
_refine_ls_structure_factor_coef Fsqd
_refine_ls_weighting_details 'calc w=1/[\s^2^(Fo^2^)+(0.1211P)^2^+0.0000P] where P=(Fo^2^+2Fc^2^)/3'
_refine_ls_weighting_scheme calc
_refine_ls_wR_factor_gt 0.2099
_refine_ls_wR_factor_ref 0.2251
_reflns_number_gt 7692
_reflns_number_total 15642
_reflns_threshold_expression >2sigma(I)
_cod_data_source_file ic701250r-file005.cif
_cod_data_source_block s95tm
_cod_depositor_comments
;
The following automatic conversions were performed:

'_symmetry_cell_setting' value 'Monoclinic' changed to 'monoclinic'
according to
/usr/data/users/saulius/automatic-downloads/retrospective/ACS/lib/dictionaries/cif_core.dic
dictionary named 'cif_core.dic' version 2.4.2 from 2011-04-26.

Automatic conversion script
Id: cif_fix_values 2281 2013-09-26 08:29:07Z andrius 
;
_cod_original_sg_symbol_H-M P2(1)/c
_cod_database_code 4339623

loop_
_symmetry_equiv_pos_as_xyz
'x, y, z'
'-x, y+1/2, -z+1/2'
'-x, -y, -z'
'x, -y-1/2, z-1/2'

loop_
_atom_site_label
_atom_site_type_symbol
_atom_site_fract_x
_atom_site_fract_y
_atom_site_fract_z
_atom_site_U_iso_or_equiv
_atom_site_adp_type
_atom_site_occupancy
_atom_site_symmetry_multiplicity
_atom_site_calc_flag
_atom_site_refinement_flags
Ru1 Ru 0.08222(3) 0.213045(18) 0.299884(19) 0.03871(14) Uani 1 1 d .
Ru2 Ru 0.50448(3) 0.21456(2) 0.10766(2) 0.05752(19) Uani 1 1 d .
O1 O -0.0711(3) 0.26603(18) 0.44257(17) 0.0542(10) Uani 1 1 d .
O2 O 0.6589(3) 0.2687(2) -0.0337(2) 0.0696(13) Uani 1 1 d .
N1 N 0.1776(3) 0.16768(18) 0.37301(19) 0.0420(10) Uani 1 1 d .
N2 N 0.2183(3) 0.25294(18) 0.31030(19) 0.0412(10) Uani 1 1 d .
N3 N 0.0992(3) 0.17111(18) 0.2143(2) 0.0375(10) Uani 1 1 d .
N4 N -0.0019(3) 0.26007(19) 0.22304(19) 0.0398(10) Uani 1 1 d .
N5 N -0.0497(3) 0.17423(19) 0.3110(2) 0.0439(11) Uani 1 1 d .
N6 N 0.0440(3) 0.25880(15) 0.37798(16) 0.0259(8) Uani 1 1 d .
N7 N 0.4065(3) 0.1695(2) 0.0336(2) 0.0596(15) Uani 1 1 d .
N8 N 0.3687(3) 0.2559(2) 0.0986(2) 0.0571(14) Uani 1 1 d .
N9 N 0.4850(3) 0.1720(2) 0.1907(2) 0.0563(13) Uani 1 1 d .
N10 N 0.5890(3) 0.2597(2) 0.1873(2) 0.0533(13) Uani 1 1 d .
N11 N 0.6339(3) 0.1753(2) 0.0952(2) 0.0560(13) Uani 1 1 d .
N12 N 0.5449(3) 0.2610(2) 0.03084(19) 0.0454(11) Uani 1 1 d .
C1 C 0.1550(5) 0.1226(2) 0.4024(3) 0.0548(15) Uani 1 1 d .
H1 H 0.0865 0.1095 0.3879 0.066 Uiso 1 1 calc R
C2 C 0.2225(5) 0.0933(3) 0.4522(3) 0.0658(18) Uani 1 1 d .
H2 H 0.2015 0.0618 0.4720 0.079 Uiso 1 1 calc R
C3 C 0.3231(5) 0.1126(3) 0.4717(3) 0.0615(18) Uani 1 1 d .
H3 H 0.3729 0.0935 0.5050 0.074 Uiso 1 1 calc R
C4 C 0.3505(4) 0.1574(3) 0.4445(3) 0.0578(16) Uani 1 1 d .
H4 H 0.4187 0.1708 0.4592 0.069 Uiso 1 1 calc R
C5 C 0.2766(4) 0.1850(2) 0.3931(3) 0.0450(13) Uani 1 1 d .
C6 C 0.2988(4) 0.2332(2) 0.3583(2) 0.0416(13) Uani 1 1 d .
C7 C 0.3920(4) 0.2588(3) 0.3745(3) 0.0542(15) Uani 1 1 d .
H7 H 0.4464 0.2445 0.4094 0.065 Uiso 1 1 calc R
C8 C 0.4079(5) 0.3054(3) 0.3404(3) 0.0570(16) Uani 1 1 d .
H8 H 0.4742 0.3215 0.3494 0.068 Uiso 1 1 calc R
C9 C 0.3244(5) 0.3287(3) 0.2923(3) 0.0671(18) Uani 1 1 d .
H9 H 0.3304 0.3619 0.2700 0.080 Uiso 1 1 calc R
C10 C 0.2327(4) 0.2996(2) 0.2798(3) 0.0448(13) Uani 1 1 d .
H10 H 0.1755 0.3140 0.2471 0.054 Uiso 1 1 calc R
C11 C 0.1507(4) 0.1264(2) 0.2154(3) 0.0474(13) Uani 1 1 d .
H11 H 0.1862 0.1125 0.2589 0.057 Uiso 1 1 calc R
C12 C 0.1558(5) 0.0987(3) 0.1565(3) 0.0561(15) Uani 1 1 d .
H12 H 0.1949 0.0666 0.1588 0.067 Uiso 1 1 calc R
C13 C 0.1018(4) 0.1192(2) 0.0935(2) 0.0430(13) Uani 1 1 d .
H13 H 0.1012 0.1003 0.0519 0.052 Uiso 1 1 calc R
C14 C 0.0503(4) 0.1658(2) 0.0912(3) 0.0475(14) Uani 1 1 d .
H14 H 0.0156 0.1809 0.0482 0.057 Uiso 1 1 calc R
C15 C 0.0491(4) 0.1912(2) 0.1532(3) 0.0411(12) Uani 1 1 d .
C16 C -0.0079(4) 0.2401(2) 0.1565(2) 0.0396(12) Uani 1 1 d .
C17 C -0.0616(4) 0.2704(3) 0.1004(3) 0.0533(15) Uani 1 1 d .
H17 H -0.0671 0.2576 0.0547 0.064 Uiso 1 1 calc R
C18 C -0.1062(5) 0.3179(3) 0.1102(3) 0.0603(17) Uani 1 1 d .
H18 H -0.1443 0.3371 0.0713 0.072 Uiso 1 1 calc R
C19 C -0.0971(4) 0.3383(3) 0.1744(3) 0.0602(16) Uani 1 1 d .
H19 H -0.1263 0.3720 0.1814 0.072 Uiso 1 1 calc R
C20 C -0.0436(4) 0.3079(2) 0.2294(3) 0.0465(13) Uani 1 1 d .
H20 H -0.0360 0.3221 0.2746 0.056 Uiso 1 1 calc R
C21 C -0.0926(4) 0.1295(2) 0.2792(3) 0.0487(14) Uani 1 1 d .
H21 H -0.0661 0.1149 0.2428 0.058 Uiso 1 1 calc R
C22 C -0.1744(4) 0.1039(3) 0.2981(3) 0.0619(17) Uani 1 1 d .
H22 H -0.2031 0.0725 0.2741 0.074 Uiso 1 1 calc R
C23 C -0.2143(4) 0.1234(3) 0.3507(3) 0.0551(15) Uani 1 1 d .
H23 H -0.2693 0.1059 0.3645 0.066 Uiso 1 1 calc R
C24 C -0.1700(4) 0.1707(3) 0.3835(3) 0.0543(15) Uani 1 1 d .
H24 H -0.1965 0.1861 0.4195 0.065 Uiso 1 1 calc R
C25 C -0.0888(3) 0.1946(2) 0.3636(2) 0.0377(12) Uani 1 1 d .
C26 C -0.0373(4) 0.2441(2) 0.3969(2) 0.0429(13) Uani 1 1 d .
C27 C 0.4302(5) 0.1240(3) 0.0037(3) 0.070(2) Uani 1 1 d .
H27 H 0.4982 0.1102 0.0177 0.084 Uiso 1 1 calc R
C28 C 0.3596(5) 0.0969(3) -0.0464(3) 0.0684(18) Uani 1 1 d .
H28 H 0.3784 0.0647 -0.0658 0.082 Uiso 1 1 calc R
C29 C 0.2590(5) 0.1176(3) -0.0684(3) 0.071(2) Uani 1 1 d .
H29 H 0.2096 0.1008 -0.1043 0.085 Uiso 1 1 calc R
C30 C 0.2345(4) 0.1635(3) -0.0360(3) 0.068(2) Uani 1 1 d .
H30 H 0.1665 0.1775 -0.0487 0.082 Uiso 1 1 calc R
C31 C 0.3064(4) 0.1887(3) 0.0138(3) 0.0605(18) Uani 1 1 d .
C32 C 0.2866(4) 0.2367(3) 0.0489(3) 0.0568(16) Uani 1 1 d .
C33 C 0.1925(4) 0.2648(3) 0.0365(3) 0.071(2) Uani 1 1 d .
H33 H 0.1340 0.2498 0.0056 0.086 Uiso 1 1 calc R
C34 C 0.1824(5) 0.3130(4) 0.0674(3) 0.070(2) Uani 1 1 d .
H34 H 0.1215 0.3339 0.0547 0.084 Uiso 1 1 calc R
C35 C 0.2644(4) 0.3289(3) 0.1173(3) 0.069(2) Uani 1 1 d .
H35 H 0.2591 0.3603 0.1434 0.083 Uiso 1 1 calc R
C36 C 0.3550(5) 0.3006(3) 0.1309(3) 0.071(2) Uani 1 1 d .
H36 H 0.4111 0.3140 0.1654 0.085 Uiso 1 1 calc R
C37 C 0.4273(4) 0.1279(3) 0.1904(3) 0.0637(19) Uani 1 1 d .
H37 H 0.3884 0.1151 0.1471 0.076 Uiso 1 1 calc R
C38 C 0.4214(5) 0.1004(3) 0.2488(3) 0.070(2) Uani 1 1 d .
H38 H 0.3804 0.0690 0.2453 0.084 Uiso 1 1 calc R
C39 C 0.4736(4) 0.1179(3) 0.3115(4) 0.073(2) Uani 1 1 d .
H39 H 0.4693 0.0990 0.3523 0.087 Uiso 1 1 calc R
C40 C 0.5346(4) 0.1646(3) 0.3156(3) 0.0602(17) Uani 1 1 d .
H40 H 0.5716 0.1779 0.3591 0.072 Uiso 1 1 calc R
C41 C 0.5394(4) 0.1909(3) 0.2543(2) 0.0548(17) Uani 1 1 d .
C42 C 0.5952(4) 0.2415(3) 0.2509(3) 0.065(2) Uani 1 1 d .
C43 C 0.6536(5) 0.2659(3) 0.3095(3) 0.0652(18) Uani 1 1 d .
H43 H 0.6602 0.2499 0.3537 0.078 Uiso 1 1 calc R
C44 C 0.7020(5) 0.3136(4) 0.3026(3) 0.072(2) Uani 1 1 d .
H44 H 0.7413 0.3319 0.3419 0.086 Uiso 1 1 calc R
C45 C 0.6912(4) 0.3346(3) 0.2350(3) 0.0684(19) Uani 1 1 d .
H45 H 0.7216 0.3680 0.2283 0.082 Uiso 1 1 calc R
C46 C 0.6357(5) 0.3057(3) 0.1785(3) 0.072(2) Uani 1 1 d .
H46 H 0.6311 0.3189 0.1330 0.086 Uiso 1 1 calc R
C47 C 0.6750(5) 0.1295(3) 0.1261(3) 0.072(2) Uani 1 1 d .
H47 H 0.6471 0.1145 0.1617 0.087 Uiso 1 1 calc R
C48 C 0.7572(4) 0.1033(3) 0.1074(3) 0.0625(17) Uani 1 1 d .
H48 H 0.7840 0.0708 0.1293 0.075 Uiso 1 1 calc R
C49 C 0.7975(4) 0.1255(3) 0.0573(3) 0.075(2) Uani 1 1 d .
H49 H 0.8526 0.1079 0.0436 0.090 Uiso 1 1 calc R
C50 C 0.7607(4) 0.1726(3) 0.0261(3) 0.0572(17) Uani 1 1 d .
H50 H 0.7904 0.1887 -0.0080 0.069 Uiso 1 1 calc R
C51 C 0.6784(4) 0.1960(3) 0.0461(3) 0.0630(19) Uani 1 1 d .
C52 C 0.6250(4) 0.2453(3) 0.0099(3) 0.0605(18) Uani 1 1 d .

loop_
_atom_site_aniso_label
_atom_site_aniso_U_11
_atom_site_aniso_U_22
_atom_site_aniso_U_33
_atom_site_aniso_U_23
_atom_site_aniso_U_13
_atom_site_aniso_U_12
Ru1 0.0279(2) 0.0631(3) 0.0239(2) -0.00181(19) 0.00347(15) -0.0021(2)
Ru2 0.0276(2) 0.1202(5) 0.0238(2) 0.0072(2) 0.00399(16) 0.0007(3)
O1 0.044(2) 0.095(3) 0.0263(17) -0.0118(18) 0.0150(16) 0.002(2)
O2 0.050(3) 0.113(4) 0.052(3) 0.022(2) 0.023(2) 0.005(2)
N1 0.042(2) 0.059(3) 0.0235(19) -0.0062(19) 0.0060(17) -0.010(2)
N2 0.034(2) 0.056(3) 0.031(2) -0.0023(19) 0.0024(17) 0.009(2)
N3 0.024(2) 0.056(3) 0.033(2) -0.0008(19) 0.0074(16) -0.0045(19)
N4 0.027(2) 0.066(3) 0.029(2) -0.004(2) 0.0103(16) 0.001(2)
N5 0.034(2) 0.065(3) 0.029(2) 0.002(2) 0.0017(17) -0.008(2)
N6 0.0211(18) 0.042(2) 0.0144(15) -0.0042(15) 0.0026(13) -0.0045(16)
N7 0.032(2) 0.115(5) 0.031(2) 0.012(3) 0.0065(19) -0.015(3)
N8 0.028(2) 0.118(5) 0.029(2) 0.017(3) 0.0150(19) 0.010(3)
N9 0.035(2) 0.105(4) 0.027(2) 0.003(2) 0.0025(18) 0.004(3)
N10 0.026(2) 0.104(4) 0.028(2) 0.006(2) 0.0016(17) 0.014(3)
N11 0.031(2) 0.104(4) 0.032(2) 0.002(3) 0.0057(19) -0.008(3)
N12 0.022(2) 0.092(4) 0.0226(19) 0.011(2) 0.0074(16) 0.009(2)
C1 0.055(4) 0.066(4) 0.042(3) 0.000(3) 0.008(3) -0.003(3)
C2 0.082(5) 0.071(4) 0.040(3) 0.007(3) 0.006(3) 0.007(4)
C3 0.064(4) 0.092(5) 0.024(2) 0.001(3) 0.000(3) 0.026(4)
C4 0.041(3) 0.094(5) 0.033(3) 0.006(3) -0.002(2) 0.008(3)
C5 0.022(2) 0.075(4) 0.037(3) -0.007(3) 0.005(2) 0.005(3)
C6 0.032(3) 0.073(4) 0.021(2) -0.011(2) 0.0082(19) 0.001(3)
C7 0.035(3) 0.089(5) 0.042(3) -0.003(3) 0.016(2) 0.000(3)
C8 0.041(3) 0.085(5) 0.045(3) -0.016(3) 0.012(3) -0.005(3)
C9 0.065(4) 0.079(5) 0.063(4) -0.021(4) 0.028(3) -0.022(4)
C10 0.040(3) 0.062(4) 0.035(3) -0.007(2) 0.012(2) -0.004(3)
C11 0.039(3) 0.055(4) 0.044(3) 0.003(3) 0.002(2) -0.003(3)
C12 0.051(4) 0.061(4) 0.059(4) -0.011(3) 0.018(3) -0.001(3)
C13 0.057(3) 0.055(4) 0.020(2) -0.006(2) 0.017(2) -0.014(3)
C14 0.037(3) 0.073(4) 0.032(3) -0.005(3) 0.008(2) -0.006(3)
C15 0.031(3) 0.056(3) 0.044(3) -0.005(2) 0.024(2) -0.010(2)
C16 0.037(3) 0.049(3) 0.036(3) -0.004(2) 0.014(2) -0.005(2)
C17 0.039(3) 0.091(5) 0.028(3) 0.003(3) 0.005(2) 0.002(3)
C18 0.052(4) 0.077(5) 0.053(4) 0.023(3) 0.015(3) 0.028(3)
C19 0.049(3) 0.076(4) 0.061(4) 0.016(3) 0.024(3) 0.015(3)
C20 0.047(3) 0.058(4) 0.035(3) -0.004(3) 0.011(2) 0.005(3)
C21 0.044(3) 0.070(4) 0.028(2) -0.006(3) 0.002(2) 0.003(3)
C22 0.045(3) 0.080(4) 0.055(4) 0.013(3) -0.001(3) -0.026(3)
C23 0.038(3) 0.079(4) 0.047(3) 0.014(3) 0.008(2) -0.006(3)
C24 0.039(3) 0.078(4) 0.041(3) 0.009(3) -0.002(2) 0.002(3)
C25 0.022(2) 0.066(4) 0.023(2) 0.002(2) 0.0004(18) 0.000(2)
C26 0.038(3) 0.069(4) 0.024(2) -0.001(2) 0.011(2) 0.005(3)
C27 0.042(3) 0.137(7) 0.032(3) 0.009(4) 0.010(3) 0.000(4)
C28 0.056(4) 0.097(5) 0.054(4) 0.002(4) 0.016(3) -0.017(4)
C29 0.039(3) 0.111(6) 0.055(4) 0.018(4) -0.002(3) -0.017(4)
C30 0.029(3) 0.134(7) 0.041(3) 0.022(4) 0.007(2) -0.006(4)
C31 0.042(3) 0.112(5) 0.028(3) 0.022(3) 0.008(2) -0.007(3)
C32 0.029(3) 0.106(5) 0.035(3) 0.015(3) 0.006(2) -0.010(3)
C33 0.023(3) 0.128(6) 0.058(4) 0.040(4) -0.001(3) -0.001(3)
C34 0.040(3) 0.122(6) 0.054(4) 0.025(4) 0.022(3) 0.024(4)
C35 0.032(3) 0.145(7) 0.035(3) 0.017(3) 0.015(2) 0.026(4)
C36 0.043(3) 0.133(7) 0.039(3) 0.003(4) 0.014(3) 0.008(4)
C37 0.036(3) 0.122(6) 0.034(3) 0.007(3) 0.010(2) -0.011(3)
C38 0.043(3) 0.124(6) 0.046(3) 0.002(4) 0.017(3) -0.006(4)
C39 0.033(3) 0.123(6) 0.065(4) 0.024(4) 0.017(3) 0.011(4)
C40 0.043(3) 0.105(5) 0.036(3) 0.005(3) 0.015(2) 0.012(3)
C41 0.024(3) 0.120(5) 0.015(2) 0.006(3) -0.0068(18) 0.008(3)
C42 0.015(2) 0.150(7) 0.028(3) -0.006(3) 0.001(2) 0.006(3)
C43 0.045(4) 0.115(6) 0.035(3) 0.004(3) 0.008(3) 0.012(4)
C44 0.049(4) 0.119(6) 0.044(3) -0.005(4) 0.004(3) 0.023(4)
C45 0.034(3) 0.117(6) 0.053(4) 0.007(4) 0.009(3) -0.005(3)
C46 0.039(3) 0.126(6) 0.054(4) -0.001(4) 0.018(3) -0.010(4)
C47 0.039(3) 0.126(6) 0.051(4) 0.008(4) 0.007(3) 0.019(4)
C48 0.036(3) 0.093(5) 0.053(3) 0.003(3) -0.001(3) 0.002(3)
C49 0.028(3) 0.133(7) 0.060(4) -0.024(4) 0.005(3) 0.010(4)
C50 0.031(3) 0.105(5) 0.038(3) -0.016(3) 0.012(2) 0.000(3)
C51 0.039(3) 0.115(6) 0.033(3) -0.023(3) 0.006(2) -0.012(3)
C52 0.040(3) 0.113(6) 0.021(2) -0.001(3) -0.008(2) 0.003(3)

loop_
_atom_type_symbol
_atom_type_description
_atom_type_scat_dispersion_real
_atom_type_scat_dispersion_imag
_atom_type_scat_source
C C 0.0033 0.0016 'International Tables Vol C Tables 4.2.6.8 and 6.1.1.4'
H H 0.0000 0.0000 'International Tables Vol C Tables 4.2.6.8 and 6.1.1.4'
B B 0.0013 0.0007 'International Tables Vol C Tables 4.2.6.8 and 6.1.1.4'
N N 0.0061 0.0033 'International Tables Vol C Tables 4.2.6.8 and 6.1.1.4'
O O 0.0106 0.0060 'International Tables Vol C Tables 4.2.6.8 and 6.1.1.4'
F F 0.0171 0.0103 'International Tables Vol C Tables 4.2.6.8 and 6.1.1.4'
Ru Ru -1.2594 0.8363 'International Tables Vol C Tables 4.2.6.8 and 6.1.1.4'
Cl Cl 0.1484 0.1585 'International Tables Vol C Tables 4.2.6.8 and 6.1.1.4'

loop_
_geom_angle_atom_site_label_1
_geom_angle_atom_site_label_2
_geom_angle_atom_site_label_3
_geom_angle
N1 Ru1 N2 78.72(17)
N1 Ru1 N4 174.74(16)
N2 Ru1 N4 96.74(17)
N1 Ru1 N3 97.89(16)
N2 Ru1 N3 93.69(15)
N4 Ru1 N3 79.63(16)
N1 Ru1 N5 94.05(17)
N2 Ru1 N5 168.31(15)
N4 Ru1 N5 90.85(16)
N3 Ru1 N5 96.41(16)
N1 Ru1 N6 89.60(15)
N2 Ru1 N6 91.41(15)
N4 Ru1 N6 93.20(15)
N3 Ru1 N6 171.63(14)
N5 Ru1 N6 79.27(16)
N9 Ru2 N11 96.88(19)
N9 Ru2 N10 79.1(2)
N11 Ru2 N10 91.55(18)
N9 Ru2 N8 93.22(18)
N11 Ru2 N8 168.28(17)
N10 Ru2 N8 96.2(2)
N9 Ru2 N7 96.64(19)
N11 Ru2 N7 93.8(2)
N10 Ru2 N7 173.53(18)
N8 Ru2 N7 79.1(2)
N9 Ru2 N12 171.93(17)
N11 Ru2 N12 78.88(18)
N10 Ru2 N12 94.05(19)
N8 Ru2 N12 91.77(17)
N7 Ru2 N12 90.53(17)
C1 N1 C5 116.3(5)
C1 N1 Ru1 127.8(4)
C5 N1 Ru1 115.9(4)
C10 N2 C6 117.3(5)
C10 N2 Ru1 126.4(3)
C6 N2 Ru1 115.9(4)
C11 N3 C15 119.0(4)
C11 N3 Ru1 125.4(3)
C15 N3 Ru1 115.6(3)
C20 N4 C16 118.3(4)
C20 N4 Ru1 127.7(3)
C16 N4 Ru1 113.8(3)
C21 N5 C25 118.0(4)
C21 N5 Ru1 128.3(4)
C25 N5 Ru1 113.2(3)
C26 N6 Ru1 115.6(3)
C27 N7 C31 118.3(5)
C27 N7 Ru2 126.7(4)
C31 N7 Ru2 115.1(5)
C36 N8 C32 117.7(5)
C36 N8 Ru2 126.9(4)
C32 N8 Ru2 115.2(4)
C37 N9 C41 117.5(5)
C37 N9 Ru2 127.4(4)
C41 N9 Ru2 115.1(4)
C42 N10 C46 119.4(6)
C42 N10 Ru2 116.6(5)
C46 N10 Ru2 124.0(4)
C47 N11 C51 116.6(6)
C47 N11 Ru2 127.8(4)
C51 N11 Ru2 115.4(4)
C52 N12 Ru2 116.2(4)
N1 C1 C2 125.7(6)
C1 C2 C3 116.2(6)
C4 C3 C2 121.1(6)
C3 C4 C5 119.2(6)
N1 C5 C4 121.5(5)
N1 C5 C6 114.5(4)
C4 C5 C6 124.0(5)
N2 C6 C7 121.7(5)
N2 C6 C5 114.9(4)
C7 C6 C5 123.3(5)
C6 C7 C8 120.7(6)
C7 C8 C9 119.3(6)
C10 C9 C8 115.3(6)
N2 C10 C9 125.5(5)
N3 C11 C12 123.0(5)
C11 C12 C13 117.6(6)
C14 C13 C12 120.2(5)
C13 C14 C15 118.4(5)
N3 C15 C14 121.7(5)
N3 C15 C16 115.5(4)
C14 C15 C16 122.7(5)
N4 C16 C17 117.8(5)
N4 C16 C15 115.4(4)
C17 C16 C15 126.6(5)
C18 C17 C16 121.2(5)
C19 C18 C17 121.1(5)
C18 C19 C20 117.1(6)
N4 C20 C19 124.4(5)
N5 C21 C22 122.0(5)
C23 C22 C21 120.9(6)
C22 C23 C24 117.1(5)
C25 C24 C23 120.3(6)
N5 C25 C24 121.7(5)
N5 C25 C26 115.2(4)
C24 C25 C26 123.0(5)
O1 C26 N6 124.7(5)
O1 C26 C25 119.0(5)
N6 C26 C25 116.2(4)
N7 C27 C28 122.5(6)
C27 C28 C29 119.1(7)
C30 C29 C28 117.9(6)
C31 C30 C29 121.0(6)
C30 C31 N7 121.1(7)
C30 C31 C32 123.9(6)
N7 C31 C32 115.0(5)
N8 C32 C33 118.7(7)
N8 C32 C31 115.6(5)
C33 C32 C31 125.8(6)
C34 C33 C32 122.3(6)
C35 C34 C33 116.0(6)
C34 C35 C36 121.2(7)
N8 C36 C35 123.7(6)
N9 C37 C38 123.6(6)
C39 C38 C37 120.2(7)
C38 C39 C40 119.0(6)
C41 C40 C39 118.6(6)
N9 C41 C40 121.0(6)
N9 C41 C42 114.4(5)
C40 C41 C42 124.6(5)
N10 C42 C43 123.4(7)
N10 C42 C41 114.6(5)
C43 C42 C41 122.0(6)
C44 C43 C42 118.8(6)
C43 C44 C45 117.8(6)
C46 C45 C44 119.4(7)
N10 C46 C45 120.9(6)
N11 C47 C48 122.3(6)
C49 C48 C47 118.4(7)
C48 C49 C50 121.5(6)
C49 C50 C51 117.3(6)
N11 C51 C50 123.9(7)
N11 C51 C52 114.3(5)
C50 C51 C52 121.6(6)
O2 C52 N12 123.7(6)
O2 C52 C51 121.0(6)
N12 C52 C51 115.2(5)

loop_
_geom_bond_atom_site_label_1
_geom_bond_atom_site_label_2
_geom_bond_distance
Ru1 N1 2.037(4)
Ru1 N2 2.039(4)
Ru1 N4 2.042(4)
Ru1 N3 2.054(4)
Ru1 N5 2.066(4)
Ru1 N6 2.083(3)
Ru2 N9 2.029(5)
Ru2 N11 2.050(5)
Ru2 N10 2.052(5)
Ru2 N8 2.056(5)
Ru2 N7 2.059(5)
Ru2 N12 2.086(4)
O1 C26 1.232(6)
O2 C52 1.217(7)
N1 C1 1.333(7)
N1 C5 1.359(6)
N2 C10 1.346(7)
N2 C6 1.351(6)
N3 C11 1.306(7)
N3 C15 1.340(6)
N4 C20 1.334(7)
N4 C16 1.397(6)
N5 C21 1.342(7)
N5 C25 1.371(6)
N6 C26 1.283(6)
N7 C27 1.351(9)
N7 C31 1.387(7)
N8 C36 1.320(9)
N8 C32 1.379(7)
N9 C37 1.340(8)
N9 C41 1.386(6)
N10 C42 1.327(7)
N10 C46 1.336(9)
N11 C47 1.351(8)
N11 C51 1.358(7)
N12 C52 1.295(7)
C1 C2 1.381(8)
C2 C3 1.394(9)
C3 C4 1.328(9)
C4 C5 1.421(7)
C5 C6 1.452(8)
C6 C7 1.368(7)
C7 C8 1.385(9)
C8 C9 1.413(9)
C9 C10 1.396(8)
C11 C12 1.375(7)
C12 C13 1.388(8)
C13 C14 1.344(8)
C14 C15 1.389(7)
C15 C16 1.445(7)
C16 C17 1.399(7)
C17 C18 1.358(8)
C18 C19 1.353(8)
C19 C20 1.383(8)
C21 C22 1.390(8)
C22 C23 1.369(9)
C23 C24 1.407(8)
C24 C25 1.373(7)
C25 C26 1.490(8)
C27 C28 1.378(9)
C28 C29 1.409(9)
C29 C30 1.388(10)
C30 C31 1.361(9)
C31 C32 1.440(10)
C32 C33 1.410(9)
C33 C34 1.370(10)
C34 C35 1.354(9)
C35 C36 1.371(8)
C37 C38 1.368(8)
C38 C39 1.350(9)
C39 C40 1.413(9)
C40 C41 1.399(7)
C41 C42 1.474(10)
C42 C43 1.382(8)
C43 C44 1.375(10)
C44 C45 1.417(9)
C45 C46 1.394(9)
C47 C48 1.399(8)
C48 C49 1.356(9)
C49 C50 1.364(9)
C50 C51 1.381(8)
C51 C52 1.516(10)
